data_4515899
loop_
_publ_author_name
'Majumder, Ishani'
'Chakraborty, Prateeti'
'\'Alvarez, Raquel'
'Gonzalez-Diaz, Myriam'
'Pel\'aez, Rafael'
'Ellahioui, Younes'
'Bauza, Antonio'
'Frontera, Antonio'
'Zangrando, Ennio'
'G\'omez-Ruiz, Santiago'
'Das, Debasis'

_publ_section_title
;
 Bioactive Heterometallic Cu<sup>II</sup>-Zn<sup>II</sup> Complexes with
 Potential Biomedical Applications.
;
_journal_issue 10
_journal_name_full 'ACS omega'
_journal_page_first 13343
_journal_page_last 13353
_journal_paper_doi 10.1021/acsomega.8b01260
_journal_volume 3
_journal_year 2018
_chemical_formula_moiety 'C38 H36 Cl4 Cu2 N8 O12 Zn2'
_chemical_formula_sum 'C38 H36 Cl4 Cu2 N8 O12 Zn2'
_chemical_formula_weight 1196.37
_space_group_crystal_system monoclinic
_space_group_IT_number 14
_space_group_name_Hall '-P 2ybc'
_space_group_name_H-M_alt 'P 1 21/c 1'
_atom_sites_solution_hydrogens geom
_audit_creation_method SHELXL-2014/7
_cell_angle_alpha 90
_cell_angle_beta 96.773(2)
_cell_angle_gamma 90
_cell_formula_units_Z 2
_cell_length_a 10.0800(4)
_cell_length_b 17.9664(8)
_cell_length_c 12.4991(6)
_cell_measurement_reflns_used 2586
_cell_measurement_temperature 296(2)
_cell_measurement_theta_max 24.30
_cell_measurement_theta_min 2.10
_cell_volume 2247.81(17)
_computing_cell_refinement 'BRUKER SMART'
_computing_data_collection 'BRUKER SMART'
_computing_data_reduction 'BRUKER SAINT'
_computing_molecular_graphics 'Ortep3 for Windows (Farrugia,1997)'
_computing_publication_material 'Wingx 2013.3 (Farrugia, 2012)'
_computing_structure_refinement 'SHELXL-2014/7 (Sheldrick, 2014)'
_computing_structure_solution 'SHELX97 (Sheldrick, 2008)'
_diffrn_ambient_temperature 296(2)
_diffrn_measured_fraction_theta_full 0.993
_diffrn_measured_fraction_theta_max 0.993
_diffrn_measurement_device_type 'BRUKER SMART APEX CCD DIFFRACTOMETER'
_diffrn_measurement_method 'OMEGA-PHI SCAN'
_diffrn_radiation_monochromator graphite
_diffrn_radiation_source 'fine-focus sealed tube'
_diffrn_radiation_type MoK\a
_diffrn_radiation_wavelength 0.71073
_diffrn_reflns_av_R_equivalents 0.0398
_diffrn_reflns_av_unetI/netI 0.0268
_diffrn_reflns_Laue_measured_fraction_full 0.993
_diffrn_reflns_Laue_measured_fraction_max 0.993
_diffrn_reflns_limit_h_max 12
_diffrn_reflns_limit_h_min -9
_diffrn_reflns_limit_k_max 21
_diffrn_reflns_limit_k_min -21
_diffrn_reflns_limit_l_max 14
_diffrn_reflns_limit_l_min -14
_diffrn_reflns_number 24392
_diffrn_reflns_point_group_measured_fraction_full 0.993
_diffrn_reflns_point_group_measured_fraction_max 0.993
_diffrn_reflns_theta_full 25.097
_diffrn_reflns_theta_max 25.097
_diffrn_reflns_theta_min 1.994
_exptl_absorpt_coefficient_mu 2.295
_exptl_absorpt_correction_T_max 0.623
_exptl_absorpt_correction_T_min 0.444
_exptl_absorpt_correction_type multi-scan
_exptl_absorpt_process_details 'BRUKER SADABS'
_exptl_crystal_colour green
_exptl_crystal_density_diffrn 1.768
_exptl_crystal_description block
_exptl_crystal_F_000 1204
_exptl_crystal_size_max 0.38
_exptl_crystal_size_mid 0.32
_exptl_crystal_size_min 0.30
_refine_diff_density_max 0.716
_refine_diff_density_min -0.348
_refine_diff_density_rms 0.066
_refine_ls_extinction_method none
_refine_ls_goodness_of_fit_ref 1.030
_refine_ls_hydrogen_treatment constr
_refine_ls_matrix_type full
_refine_ls_number_parameters 300
_refine_ls_number_reflns 3970
_refine_ls_number_restraints 0
_refine_ls_restrained_S_all 1.030
_refine_ls_R_factor_all 0.0427
_refine_ls_R_factor_gt 0.0330
_refine_ls_shift/su_max 0.002
_refine_ls_shift/su_mean 0.000
_refine_ls_structure_factor_coef Fsqd
_refine_ls_weighting_details 'w=1/[\s^2^(Fo^2^)+(0.0426P)^2^+2.2400P] where P=(Fo^2^+2Fc^2^)/3'
_refine_ls_weighting_scheme calc
_refine_ls_wR_factor_gt 0.0826
_refine_ls_wR_factor_ref 0.0879
_reflns_Friedel_coverage 0.000
_reflns_number_gt 3302
_reflns_number_total 3970
_reflns_threshold_expression 'I > 2\s(I)'
_cod_data_source_file ao8b01260_si_005.cif
_cod_data_source_block 4
_cod_depositor_comments
;
The following automatic conversions were performed:

data item '_exptl_absorpt_correction_type' value 'MULTI-SCAN' was
changed to 'multi-scan' in accordance with the
/home/data/users/saulius/crontab/automatic-downloads/current/ACS/lib/dictionaries/cif_core.dic
dictionary named 'cif_core.dic' version 2.4.2 last updated on
2011-04-26.

Automatic conversion script
Id: cif_fix_values 6909 2019-04-08 15:41:33Z antanas 
;
_cod_original_sg_symbol_H-M 'P 21/c'
_cod_database_code 4515899
_shelx_shelxl_version_number 2014/7
_shelx_space_group_comment
;
The symmetry employed for this shelxl refinement is uniquely defined
by the following loop, which should always be used as a source of
symmetry information in preference to the above space-group names.
They are only intended as comments.
;
_exptl_absorpt_special_details 'Bruker (2001). Sadabs. Bruker AXS Inc., Madison, Wisconsin, USA'

loop_
_space_group_symop_operation_xyz
'x, y, z'
'-x, y+1/2, -z+1/2'
'-x, -y, -z'
'x, -y-1/2, z-1/2'

loop_
_atom_site_label
_atom_site_type_symbol
_atom_site_fract_x
_atom_site_fract_y
_atom_site_fract_z
_atom_site_U_iso_or_equiv
_atom_site_adp_type
_atom_site_occupancy
_atom_site_site_symmetry_order
_atom_site_calc_flag
_atom_site_refinement_flags_posn
_atom_site_refinement_flags_adp
Cu Cu 0.67107(4) 0.87455(2) 0.08666(3) 0.03679(13) Uani 1 1 d . .
Zn Zn 0.63867(4) 1.02802(2) 0.18857(3) 0.03898(13) Uani 1 1 d . .
N1 N 0.5887(3) 0.77844(14) 0.1027(2) 0.0367(6) Uani 1 1 d . .
N2 N 0.8147(3) 0.83648(15) 0.0063(2) 0.0413(7) Uani 1 1 d . .
N3 N 0.4370(3) 1.12122(17) 0.1588(3) 0.0546(8) Uani 1 1 d . .
N4 N 0.8218(4) 1.0851(2) 0.3258(3) 0.0723(10) Uani 1 1 d . .
O1 O 0.5745(2) 0.92121(11) 0.19529(18) 0.0420(5) Uani 1 1 d . .
O2 O 0.7238(2) 0.97653(11) 0.07047(17) 0.0384(5) Uani 1 1 d . .
O3 O 0.4951(3) 1.09762(14) 0.0832(2) 0.0541(6) Uani 1 1 d . .
O4 O 0.4819(3) 1.09420(15) 0.2468(2) 0.0640(7) Uani 1 1 d . .
O5 O 0.7966(3) 1.10770(16) 0.2308(3) 0.0668(8) Uani 1 1 d . .
O6 O 0.7488(3) 1.03218(18) 0.3460(2) 0.0751(9) Uani 1 1 d . .
Cl1 Cl 0.20921(11) 0.78563(6) 0.47150(9) 0.0670(3) Uani 1 1 d . .
Cl2 Cl 1.00618(11) 1.10095(7) -0.27205(9) 0.0684(3) Uani 1 1 d . .
C1 C 0.4914(3) 0.88948(17) 0.2573(3) 0.0367(7) Uani 1 1 d . .
C2 C 0.4411(4) 0.93041(19) 0.3390(3) 0.0476(9) Uani 1 1 d . .
H2 H 0.4674 0.9797 0.3503 0.057 Uiso 1 1 calc R U
C3 C 0.3536(4) 0.8993(2) 0.4031(3) 0.0483(9) Uani 1 1 d . .
H3 H 0.3205 0.9276 0.4564 0.058 Uiso 1 1 calc R U
C4 C 0.3153(3) 0.82601(19) 0.3879(3) 0.0444(8) Uani 1 1 d . .
C5 C 0.3614(3) 0.78428(18) 0.3086(3) 0.0417(8) Uani 1 1 d . .
H5 H 0.3332 0.7352 0.2982 0.050 Uiso 1 1 calc R U
C6 C 0.4513(3) 0.81508(17) 0.2424(3) 0.0352(7) Uani 1 1 d . .
C7 C 0.4998(3) 0.76526(17) 0.1654(3) 0.0374(7) Uani 1 1 d . .
H7 H 0.4621 0.7180 0.1607 0.045 Uiso 1 1 calc R U
C8 C 0.6284(4) 0.71672(19) 0.0375(3) 0.0463(8) Uani 1 1 d . .
H8A H 0.6040 0.7282 -0.0381 0.056 Uiso 1 1 calc R U
H8B H 0.5801 0.6723 0.0541 0.056 Uiso 1 1 calc R U
C9 C 0.7785(3) 0.70133(17) 0.0572(3) 0.0407(8) Uani 1 1 d . .
C10 C 0.8068(5) 0.6242(2) 0.0136(5) 0.0885(17) Uani 1 1 d . .
H10A H 0.7715 0.6213 -0.0610 0.133 Uiso 1 1 calc R U
H10B H 0.7652 0.5870 0.0536 0.133 Uiso 1 1 calc R U
H10C H 0.9015 0.6159 0.0208 0.133 Uiso 1 1 calc R U
C11 C 0.8289(5) 0.7030(3) 0.1775(4) 0.0782(14) Uani 1 1 d . .
H11A H 0.9209 0.6881 0.1881 0.117 Uiso 1 1 calc R U
H11B H 0.7767 0.6694 0.2152 0.117 Uiso 1 1 calc R U
H11C H 0.8205 0.7525 0.2047 0.117 Uiso 1 1 calc R U
C12 C 0.8539(5) 0.7569(2) -0.0020(4) 0.0749(14) Uani 1 1 d . .
H12A H 0.9480 0.7525 0.0243 0.090 Uiso 1 1 calc R U
H12B H 0.8437 0.7433 -0.0776 0.090 Uiso 1 1 calc R U
C13 C 0.8763(3) 0.87879(18) -0.0532(3) 0.0390(7) Uani 1 1 d . .
H13 H 0.9402 0.8558 -0.0899 0.047 Uiso 1 1 calc R U
C14 C 0.8597(3) 0.95749(17) -0.0708(2) 0.0333(7) Uani 1 1 d . .
C15 C 0.9272(3) 0.98880(19) -0.1520(3) 0.0398(8) Uani 1 1 d . .
H15 H 0.9779 0.9586 -0.1919 0.048 Uiso 1 1 calc R U
C16 C 0.9190(3) 1.0632(2) -0.1726(3) 0.0438(8) Uani 1 1 d . .
C17 C 0.8448(3) 1.10913(19) -0.1140(3) 0.0433(8) Uani 1 1 d . .
H17 H 0.8396 1.1598 -0.1288 0.052 Uiso 1 1 calc R U
C18 C 0.7788(3) 1.07970(17) -0.0339(3) 0.0390(7) Uani 1 1 d . .
H18 H 0.7288 1.1110 0.0051 0.047 Uiso 1 1 calc R U
C19 C 0.7850(3) 1.00401(17) -0.0095(2) 0.0323(7) Uani 1 1 d . .

loop_
_atom_site_aniso_label
_atom_site_aniso_U_11
_atom_site_aniso_U_22
_atom_site_aniso_U_33
_atom_site_aniso_U_23
_atom_site_aniso_U_13
_atom_site_aniso_U_12
Cu 0.0360(2) 0.0331(2) 0.0438(2) 0.00127(16) 0.01535(18) -0.00020(16)
Zn 0.0427(2) 0.0331(2) 0.0435(2) -0.00227(16) 0.01448(18) 0.00045(15)
N1 0.0328(14) 0.0364(13) 0.0416(15) -0.0040(12) 0.0070(12) 0.0009(11)
N2 0.0333(15) 0.0368(14) 0.0555(18) 0.0015(13) 0.0130(13) 0.0022(12)
N3 0.0475(19) 0.0503(18) 0.066(2) -0.0007(16) 0.0062(17) 0.0059(14)
N4 0.067(2) 0.079(3) 0.069(3) -0.022(2) -0.002(2) 0.003(2)
O1 0.0497(14) 0.0309(11) 0.0505(14) -0.0007(10) 0.0270(11) -0.0047(10)
O2 0.0443(13) 0.0345(11) 0.0404(12) -0.0012(9) 0.0217(10) -0.0038(9)
O3 0.0523(16) 0.0578(15) 0.0524(16) -0.0011(12) 0.0076(13) 0.0087(12)
O4 0.076(2) 0.0579(16) 0.0582(18) 0.0024(14) 0.0092(15) 0.0108(14)
O5 0.0665(19) 0.0683(18) 0.067(2) -0.0109(15) 0.0157(16) -0.0091(14)
O6 0.086(2) 0.073(2) 0.065(2) 0.0021(16) 0.0028(17) -0.0025(17)
Cl1 0.0611(6) 0.0674(6) 0.0802(7) 0.0187(5) 0.0409(6) -0.0028(5)
Cl2 0.0660(7) 0.0854(7) 0.0592(6) 0.0230(5) 0.0300(5) -0.0057(5)
C1 0.0334(17) 0.0365(16) 0.0418(18) 0.0057(14) 0.0111(15) 0.0026(13)
C2 0.057(2) 0.0352(17) 0.055(2) -0.0007(15) 0.0251(19) -0.0017(16)
C3 0.053(2) 0.0479(19) 0.048(2) 0.0011(16) 0.0256(18) 0.0051(16)
C4 0.0356(18) 0.0489(19) 0.052(2) 0.0157(16) 0.0186(16) 0.0022(15)
C5 0.0329(18) 0.0378(17) 0.055(2) 0.0055(15) 0.0090(16) -0.0010(14)
C6 0.0291(16) 0.0361(16) 0.0417(18) 0.0048(14) 0.0099(14) 0.0012(13)
C7 0.0320(17) 0.0305(15) 0.0497(19) 0.0027(14) 0.0049(15) -0.0010(12)
C8 0.048(2) 0.0456(19) 0.046(2) -0.0134(16) 0.0103(17) -0.0024(16)
C9 0.0426(19) 0.0341(16) 0.0476(19) -0.0018(14) 0.0148(16) 0.0059(14)
C10 0.083(4) 0.057(3) 0.132(5) -0.027(3) 0.038(3) 0.009(2)
C11 0.071(3) 0.088(3) 0.074(3) 0.010(3) 0.002(2) 0.022(3)
C12 0.073(3) 0.044(2) 0.117(4) 0.010(2) 0.046(3) 0.016(2)
C13 0.0265(16) 0.0452(18) 0.0470(19) -0.0102(15) 0.0118(15) -0.0019(14)
C14 0.0262(16) 0.0403(16) 0.0339(17) -0.0022(13) 0.0052(13) -0.0039(13)
C15 0.0329(18) 0.053(2) 0.0356(17) -0.0062(15) 0.0104(14) -0.0038(14)
C16 0.0328(18) 0.062(2) 0.0377(19) 0.0088(16) 0.0087(15) -0.0076(16)
C17 0.0397(19) 0.0454(18) 0.045(2) 0.0112(15) 0.0081(16) -0.0005(15)
C18 0.0345(18) 0.0396(17) 0.0445(19) 0.0013(14) 0.0115(15) 0.0008(14)
C19 0.0245(15) 0.0396(16) 0.0333(16) -0.0022(13) 0.0058(13) -0.0038(12)

loop_
_atom_type_symbol
_atom_type_description
_atom_type_scat_dispersion_real
_atom_type_scat_dispersion_imag
_atom_type_scat_source
C C 0.0033 0.0016 'International Tables Vol C Tables 4.2.6.8 and 6.1.1.4'
H H 0.0000 0.0000 'International Tables Vol C Tables 4.2.6.8 and 6.1.1.4'
N N 0.0061 0.0033 'International Tables Vol C Tables 4.2.6.8 and 6.1.1.4'
O O 0.0106 0.0060 'International Tables Vol C Tables 4.2.6.8 and 6.1.1.4'
Cl Cl 0.1484 0.1585 'International Tables Vol C Tables 4.2.6.8 and 6.1.1.4'
Cu Cu 0.3201 1.2651 'International Tables Vol C Tables 4.2.6.8 and 6.1.1.4'
Zn Zn 0.2839 1.4301 'International Tables Vol C Tables 4.2.6.8 and 6.1.1.4'

loop_
_geom_angle_atom_site_label_1
_geom_angle_atom_site_label_2
_geom_angle_atom_site_label_3
_geom_angle
O2 Cu N1 170.61(10)
O2 Cu O1 80.27(9)
N1 Cu O1 93.19(10)
O2 Cu N2 92.73(10)
N1 Cu N2 95.33(11)
O1 Cu N2 163.11(11)
O2 Cu Zn 39.94(6)
N1 Cu Zn 133.60(8)
O1 Cu Zn 40.47(6)
N2 Cu Zn 129.85(8)
O2 Zn O1 76.23(8)
O2 Zn O6 117.93(11)
O1 Zn O6 97.36(11)
O2 Zn O5 96.77(10)
O1 Zn O5 147.75(11)
O6 Zn O5 57.67(12)
O2 Zn O4 152.37(10)
O1 Zn O4 104.82(10)
O6 Zn O4 89.53(12)
O5 Zn O4 95.72(11)
O2 Zn O3 97.36(9)
O1 Zn O3 111.58(10)
O6 Zn O3 138.99(11)
O5 Zn O3 100.47(11)
O4 Zn O3 56.07(10)
O2 Zn Cu 37.78(6)
O1 Zn Cu 38.59(6)
O6 Zn Cu 110.07(9)
O5 Zn Cu 125.82(8)
O4 Zn Cu 138.43(8)
O3 Zn Cu 110.67(7)
C7 N1 C8 117.3(3)
C7 N1 Cu 124.6(2)
C8 N1 Cu 118.0(2)
C13 N2 C12 112.4(3)
C13 N2 Cu 121.7(2)
C12 N2 Cu 125.6(2)
O4 N3 O3 112.7(3)
O6 N4 O5 112.4(3)
C1 O1 Cu 128.29(19)
C1 O1 Zn 130.76(19)
Cu O1 Zn 100.95(9)
C19 O2 Cu 126.21(18)
C19 O2 Zn 130.89(18)
Cu O2 Zn 102.28(9)
N3 O3 Zn 94.2(2)
N3 O4 Zn 96.9(2)
N4 O5 Zn 94.5(3)
N4 O6 Zn 95.5(3)
O1 C1 C2 120.3(3)
O1 C1 C6 121.4(3)
C2 C1 C6 118.3(3)
C3 C2 C1 121.5(3)
C3 C2 H2 119.3
C1 C2 H2 119.3
C2 C3 C4 119.7(3)
C2 C3 H3 120.2
C4 C3 H3 120.2
C5 C4 C3 120.7(3)
C5 C4 Cl1 119.5(3)
C3 C4 Cl1 119.8(3)
C4 C5 C6 120.5(3)
C4 C5 H5 119.8
C6 C5 H5 119.8
C1 C6 C5 119.4(3)
C1 C6 C7 124.4(3)
C5 C6 C7 116.1(3)
N1 C7 C6 127.6(3)
N1 C7 H7 116.2
C6 C7 H7 116.2
N1 C8 C9 112.2(3)
N1 C8 H8A 109.2
C9 C8 H8A 109.2
N1 C8 H8B 109.2
C9 C8 H8B 109.2
H8A C8 H8B 107.9
C12 C9 C10 107.5(3)
C12 C9 C11 110.1(4)
C10 C9 C11 108.3(4)
C12 C9 C8 110.4(3)
C10 C9 C8 109.2(3)
C11 C9 C8 111.3(3)
C9 C10 H10A 109.5
C9 C10 H10B 109.5
H10A C10 H10B 109.5
C9 C10 H10C 109.5
H10A C10 H10C 109.5
H10B C10 H10C 109.5
C9 C11 H11A 109.5
C9 C11 H11B 109.5
H11A C11 H11B 109.5
C9 C11 H11C 109.5
H11A C11 H11C 109.5
H11B C11 H11C 109.5
N2 C12 C9 116.8(3)
N2 C12 H12A 108.1
C9 C12 H12A 108.1
N2 C12 H12B 108.1
C9 C12 H12B 108.1
H12A C12 H12B 107.3
N2 C13 C14 128.3(3)
N2 C13 H13 115.8
C14 C13 H13 115.8
C15 C14 C19 119.4(3)
C15 C14 C13 116.5(3)
C19 C14 C13 124.1(3)
C16 C15 C14 120.4(3)
C16 C15 H15 119.8
C14 C15 H15 119.8
C15 C16 C17 120.8(3)
C15 C16 Cl2 119.5(3)
C17 C16 Cl2 119.7(3)
C18 C17 C16 119.8(3)
C18 C17 H17 120.1
C16 C17 H17 120.1
C17 C18 C19 121.5(3)
C17 C18 H18 119.3
C19 C18 H18 119.3
O2 C19 C18 120.9(3)
O2 C19 C14 120.8(3)
C18 C19 C14 118.2(3)

loop_
_geom_bond_atom_site_label_1
_geom_bond_atom_site_label_2
_geom_bond_distance
Cu O2 1.925(2)
Cu N1 1.937(3)
Cu O1 1.951(2)
Cu N2 1.979(3)
Cu Zn 3.0709(5)
Zn O2 2.018(2)
Zn O1 2.030(2)
Zn O6 2.143(3)
Zn O5 2.160(3)
Zn O4 2.171(3)
Zn O3 2.223(3)
N1 C7 1.279(4)
N1 C8 1.460(4)
N2 C13 1.274(4)
N2 C12 1.490(4)
N3 O4 1.238(4)
N3 O3 1.243(4)
N4 O6 1.246(5)
N4 O5 1.252(5)
O1 C1 1.334(4)
O2 C19 1.330(4)
Cl1 C4 1.740(3)
Cl2 C16 1.742(3)
C1 C2 1.402(5)
C1 C6 1.402(4)
C2 C3 1.378(5)
C2 H2 0.9300
C3 C4 1.379(5)
C3 H3 0.9300
C4 C5 1.367(5)
C5 C6 1.410(4)
C5 H5 0.9300
C6 C7 1.441(4)
C7 H7 0.9300
C8 C9 1.529(5)
C8 H8A 0.9700
C8 H8B 0.9700
C9 C12 1.501(5)
C9 C10 1.528(5)
C9 C11 1.529(5)
C10 H10A 0.9600
C10 H10B 0.9600
C10 H10C 0.9600
C11 H11A 0.9600
C11 H11B 0.9600
C11 H11C 0.9600
C12 H12A 0.9700
C12 H12B 0.9700
C13 C14 1.438(4)
C13 H13 0.9300
C14 C15 1.405(4)
C14 C19 1.410(4)
C15 C16 1.361(5)
C15 H15 0.9300
C16 C17 1.381(5)
C17 C18 1.373(5)
C17 H17 0.9300
C18 C19 1.393(4)
C18 H18 0.9300

loop_
_geom_torsion_atom_site_label_1
_geom_torsion_atom_site_label_2
_geom_torsion_atom_site_label_3
_geom_torsion_atom_site_label_4
_geom_torsion
O4 N3 O3 Zn -2.2(3)
O3 N3 O4 Zn 2.3(3)
O6 N4 O5 Zn 0.2(4)
O5 N4 O6 Zn -0.2(4)
Cu O1 C1 C2 173.5(2)
Zn O1 C1 C2 -5.1(5)
Cu O1 C1 C6 -6.9(4)
Zn O1 C1 C6 174.5(2)
O1 C1 C2 C3 179.0(3)
C6 C1 C2 C3 -0.6(5)
C1 C2 C3 C4 0.8(6)
C2 C3 C4 C5 -1.2(5)
C2 C3 C4 Cl1 177.9(3)
C3 C4 C5 C6 1.4(5)
Cl1 C4 C5 C6 -177.7(2)
O1 C1 C6 C5 -178.9(3)
C2 C1 C6 C5 0.7(5)
O1 C1 C6 C7 3.6(5)
C2 C1 C6 C7 -176.8(3)
C4 C5 C6 C1 -1.1(5)
C4 C5 C6 C7 176.6(3)
C8 N1 C7 C6 175.3(3)
Cu N1 C7 C6 -5.9(5)
C1 C6 C7 N1 3.2(5)
C5 C6 C7 N1 -174.4(3)
C7 N1 C8 C9 -122.7(3)
Cu N1 C8 C9 58.4(3)
N1 C8 C9 C12 -78.5(4)
N1 C8 C9 C10 163.6(3)
N1 C8 C9 C11 44.0(4)
C13 N2 C12 C9 -174.8(4)
Cu N2 C12 C9 -0.8(6)
C10 C9 C12 N2 164.7(4)
C11 C9 C12 N2 -77.5(5)
C8 C9 C12 N2 45.7(5)
C12 N2 C13 C14 176.3(4)
Cu N2 C13 C14 2.1(5)
N2 C13 C14 C15 -171.4(3)
N2 C13 C14 C19 11.0(5)
C19 C14 C15 C16 -1.1(5)
C13 C14 C15 C16 -178.8(3)
C14 C15 C16 C17 0.3(5)
C14 C15 C16 Cl2 178.8(2)
C15 C16 C17 C18 0.1(5)
Cl2 C16 C17 C18 -178.4(3)
C16 C17 C18 C19 0.2(5)
Cu O2 C19 C18 158.2(2)
Zn O2 C19 C18 -11.2(4)
Cu O2 C19 C14 -22.9(4)
Zn O2 C19 C14 167.7(2)
C17 C18 C19 O2 178.0(3)
C17 C18 C19 C14 -1.0(5)
C15 C14 C19 O2 -177.6(3)
C13 C14 C19 O2 0.0(5)
C15 C14 C19 C18 1.4(4)
C13 C14 C19 C18 178.9(3)
